data_7120665
loop_
_publ_author_name
'Fekete, Csaba'
'Kovacs, Ilona'
'Nyulaszi, Laszlo'
'Holczbauer, Tamas'

_publ_section_title
;
 Planar lithium silolide: Aromaticity, with significant contribution of
 non-classical resonance structure
;
_journal_name_full 'Chem. Commun.'
_journal_paper_doi 10.1039/C7CC07004G
_journal_year 2017
_chemical_absolute_configuration ad
_chemical_formula_moiety 'C35 H47 Li O Si3'
_chemical_formula_sum 'C35 H47 Li O Si3'
_chemical_formula_weight 574.93
_chemical_melting_point 'decomp. above 333K'
_chemical_name_systematic
(\h^5^-3,4-diphenyl-1-(2,4,6-trimethylphenyl)-2,5-bis(trimethylsilyl)-1-silacyclopentadien-1-yl)-tetrahydrofuran-lithium
_chemical_properties_physical ', Air-sensitive,Moisture-sensitive,Oxygen-sensitive'
_space_group_crystal_system monoclinic
_space_group_IT_number 4
_space_group_name_Hall 'P 2yb'
_space_group_name_H-M_alt 'P 1 21 1'
_symmetry_space_group_name_Hall 'P 2yb'
_symmetry_space_group_name_H-M 'P 1 21 1'
_atom_sites_solution_hydrogens geom
_atom_sites_solution_primary direct
_atom_sites_solution_secondary direct
_audit_creation_method SHELXL-2014/7
_audit_update_record
;
2017-07-10 deposited with the CCDC.
2017-09-14 downloaded from the CCDC.
;
_cell_angle_alpha 90
_cell_angle_beta 91.806(7)
_cell_angle_gamma 90
_cell_formula_units_Z 4
_cell_length_a 11.8347(3)
_cell_length_b 19.7159(5)
_cell_length_c 14.9148(4)
_cell_measurement_reflns_used 45071
_cell_measurement_temperature 112(2)
_cell_measurement_theta_max 68.28
_cell_measurement_theta_min 2.97
_cell_volume 3478.37(16)
_computing_cell_refinement 'Crystal Clear V.1.4.1 (Rigaku/MSC, 2007)'
_computing_data_collection 'Crystal Clear V.1.4.1 (Rigaku/MSC, 2007)'
_computing_data_reduction 'Crystal Clear V.1.4.1 (Rigaku/MSC, 2007)'
_computing_molecular_graphics 'PLATON (Spek, 2009)'
_computing_publication_material 'PLATON (Spek, 2009)'
_computing_structure_refinement 'SHELXL-2014 (Sheldrick, 2014)'
_computing_structure_solution 'SHELXS-97 (Sheldrick, 2008)'
_diffrn_ambient_temperature 112(2)
_diffrn_measured_fraction_theta_full 0.998
_diffrn_measured_fraction_theta_max 0.997
_diffrn_measurement_details
;
 scan:  N=1,PHI=0.0,CHI=54.0,OMEGA=25.0,260.0,5.0,COUPLE=0.00                  
 scan:  N=2,PHI=90.0,CHI=54.0,OMEGA=25.0,260.0,5.0,COUPLE=0.00                 
 scan:  N=3,PHI=180.0,CHI=54.0,OMEGA=25.0,260.0,5.0,COUPLE=0.00                
 scan:  N=4,PHI=270.0,CHI=54.0,OMEGA=25.0,260.0,5.0,COUPLE=0.00                
 scan:  N=5,PHI=0.0,CHI=0.0,OMEGA=25.0,260.0,5.0,COUPLE=0.00                   
 Orientation Matrix:
    UB11 -0.0723 UB12  0.0047 UB13 -0.0360
    UB21 -0.0409 UB22  0.0107 UB23  0.0559
    UB31  0.0158 UB32  0.0494 UB33 -0.0087
    Matrix type: 'd*Trek'
;
_diffrn_measurement_device_type 'Rigaku RAXIS RAPID conversion'
_diffrn_measurement_method dtprofit.ref
_diffrn_radiation_type CuK\a
_diffrn_radiation_wavelength 1.54178
_diffrn_reflns_av_R_equivalents 0.0451
_diffrn_reflns_av_unetI/netI 0.0536
_diffrn_reflns_Laue_measured_fraction_full 0.998
_diffrn_reflns_Laue_measured_fraction_max 0.997
_diffrn_reflns_limit_h_max 13
_diffrn_reflns_limit_h_min -14
_diffrn_reflns_limit_k_max 23
_diffrn_reflns_limit_k_min -22
_diffrn_reflns_limit_l_max 17
_diffrn_reflns_limit_l_min -17
_diffrn_reflns_number 52455
_diffrn_reflns_point_group_measured_fraction_full 0.988
_diffrn_reflns_point_group_measured_fraction_max 0.987
_diffrn_reflns_theta_full 67.679
_diffrn_reflns_theta_max 68.232
_diffrn_reflns_theta_min 2.964
_diffrn_source 'sealed tube'
_exptl_absorpt_coefficient_mu 1.426
_exptl_absorpt_correction_T_max 1.0000
_exptl_absorpt_correction_T_min 0.9248
_exptl_absorpt_correction_type numerical
_exptl_absorpt_process_details
;
T.Higashi, Numerical Absorption Correction, NUMABS, 2002
T.Higashi, Empirical Absorption Correction, 2001
;
_exptl_crystal_colour yellow
_exptl_crystal_density_diffrn 1.098
_exptl_crystal_density_method 'not measured'
_exptl_crystal_description block
_exptl_crystal_F_000 1240
_exptl_crystal_recrystallization_method 'Re-crystallisation from solvent: tetrahydrofuran'
_exptl_crystal_size_max 0.280
_exptl_crystal_size_mid 0.250
_exptl_crystal_size_min 0.230
_refine_diff_density_max 0.457
_refine_diff_density_min -0.387
_refine_diff_density_rms 0.051
_refine_ls_abs_structure_details
;
 Flack x determined using 4581 quotients [(I+)-(I-)]/[(I+)+(I-)]
 (Parsons, Flack and Wagner, Acta Cryst. B69 (2013) 249-259).
;
_refine_ls_abs_structure_Flack 0.040(6)
_refine_ls_extinction_method none
_refine_ls_goodness_of_fit_ref 1.045
_refine_ls_hydrogen_treatment constr
_refine_ls_matrix_type full
_refine_ls_number_parameters 739
_refine_ls_number_reflns 12555
_refine_ls_number_restraints 1
_refine_ls_restrained_S_all 1.045
_refine_ls_R_factor_all 0.0558
_refine_ls_R_factor_gt 0.0469
_refine_ls_shift/su_max 0.001
_refine_ls_shift/su_mean 0.000
_refine_ls_structure_factor_coef Fsqd
_refine_ls_weighting_details 'w=1/[\s^2^(Fo^2^)+(0.0315P)^2^+2.7635P] where P=(Fo^2^+2Fc^2^)/3'
_refine_ls_weighting_scheme calc
_refine_ls_wR_factor_gt 0.0988
_refine_ls_wR_factor_ref 0.1061
_reflns_Friedel_coverage 0.919
_reflns_Friedel_fraction_full 0.979
_reflns_Friedel_fraction_max 0.976
_reflns_number_gt 11275
_reflns_number_total 12555
_reflns_threshold_expression 'I > 2\s(I)'
_cod_data_source_file c7cc07004g2.cif
_cod_data_source_block shelx
_cod_database_code 7120665
_shelx_shelxl_version_number 2014/7
_shelx_space_group_comment
;
The symmetry employed for this shelxl refinement is uniquely defined
by the following loop, which should always be used as a source of
symmetry information in preference to the above space-group names.
They are only intended as comments.
;
_shelx_estimated_absorpt_t_min 0.691
_shelx_estimated_absorpt_t_max 0.735

loop_
_space_group_symop_operation_xyz
'x, y, z'
'-x, y+1/2, -z'

loop_
_atom_site_label
_atom_site_type_symbol
_atom_site_fract_x
_atom_site_fract_y
_atom_site_fract_z
_atom_site_U_iso_or_equiv
_atom_site_adp_type
_atom_site_occupancy
_atom_site_site_symmetry_order
_atom_site_calc_flag
_atom_site_refinement_flags_posn
_atom_site_refinement_flags_adp
Si1_1 Si 0.84454(10) 0.13653(6) 0.49212(8) 0.0253(3) Uani 1 1 d . .
Si2_1 Si 0.93830(10) -0.01835(6) 0.48350(8) 0.0280(3) Uani 1 1 d . .
Si3_1 Si 0.70906(10) 0.25743(6) 0.59446(8) 0.0277(3) Uani 1 1 d . .
C2_1 C 0.8579(4) 0.0517(2) 0.5342(3) 0.0254(10) Uani 1 1 d . .
C3_1 C 0.8225(4) 0.0563(2) 0.6263(3) 0.0240(9) Uani 1 1 d . .
C4_1 C 0.7821(3) 0.1202(2) 0.6543(3) 0.0229(9) Uani 1 1 d . .
C5_1 C 0.7770(4) 0.1732(2) 0.5863(3) 0.0249(10) Uani 1 1 d . .
C6_1 C 0.8607(3) 0.1726(2) 0.3776(3) 0.0250(9) Uani 1 1 d . .
C7_1 C 0.8035(4) 0.1463(2) 0.3007(3) 0.0269(10) Uani 1 1 d . .
C8_1 C 0.8139(4) 0.1787(2) 0.2190(3) 0.0315(11) Uani 1 1 d . .
H8_1 H 0.7775 0.1594 0.1673 0.038 Uiso 1 1 calc R U
C9_1 C 0.8746(4) 0.2378(2) 0.2093(3) 0.0292(10) Uani 1 1 d . .
C10_1 C 0.9332(4) 0.2627(2) 0.2851(3) 0.0300(10) Uani 1 1 d . .
H10_1 H 0.9777 0.3025 0.2798 0.036 Uiso 1 1 calc R U
C11_1 C 0.9282(4) 0.2312(2) 0.3677(3) 0.0235(9) Uani 1 1 d . .
C12_1 C 0.7268(4) 0.0854(3) 0.3042(3) 0.0407(13) Uani 1 1 d . .
H12A_1 H 0.7486 0.0573 0.3562 0.061 Uiso 1 1 calc R U
H12B_1 H 0.7335 0.0587 0.2492 0.061 Uiso 1 1 calc R U
H12C_1 H 0.6484 0.1005 0.3096 0.061 Uiso 1 1 calc R U
C13_1 C 0.8762(5) 0.2741(3) 0.1209(3) 0.0476(14) Uani 1 1 d . .
H13A_1 H 0.9525 0.2913 0.1111 0.071 Uiso 1 1 calc R U
H13B_1 H 0.8228 0.3120 0.1213 0.071 Uiso 1 1 calc R U
H13C_1 H 0.8543 0.2425 0.0727 0.071 Uiso 1 1 calc R U
C14_1 C 0.9948(4) 0.2616(2) 0.4461(3) 0.0296(10) Uani 1 1 d . .
H14A_1 H 1.0284 0.2251 0.4827 0.044 Uiso 1 1 calc R U
H14B_1 H 0.9442 0.2886 0.4826 0.044 Uiso 1 1 calc R U
H14C_1 H 1.0548 0.2907 0.4237 0.044 Uiso 1 1 calc R U
C15_1 C 0.8462(5) -0.0894(3) 0.4400(4) 0.0439(13) Uani 1 1 d . .
H15A_1 H 0.8929 -0.1232 0.4104 0.066 Uiso 1 1 calc R U
H15B_1 H 0.7898 -0.0714 0.3968 0.066 Uiso 1 1 calc R U
H15C_1 H 0.8078 -0.1106 0.4900 0.066 Uiso 1 1 calc R U
C16_1 C 1.0165(4) 0.0153(3) 0.3858(3) 0.0400(12) Uani 1 1 d . .
H16A_1 H 1.0582 -0.0217 0.3580 0.060 Uiso 1 1 calc R U
H16B_1 H 1.0697 0.0505 0.4066 0.060 Uiso 1 1 calc R U
H16C_1 H 0.9626 0.0348 0.3417 0.060 Uiso 1 1 calc R U
C17_1 C 1.0469(4) -0.0534(3) 0.5641(3) 0.0357(11) Uani 1 1 d . .
H17A_1 H 1.0994 -0.0822 0.5318 0.054 Uiso 1 1 calc R U
H17B_1 H 1.0096 -0.0804 0.6098 0.054 Uiso 1 1 calc R U
H17C_1 H 1.0887 -0.0160 0.5930 0.054 Uiso 1 1 calc R U
C18_1 C 0.8339(3) -0.0026(2) 0.6888(3) 0.0248(10) Uani 1 1 d . .
C19_1 C 0.7701(4) -0.0607(2) 0.6764(3) 0.0324(11) Uani 1 1 d . .
H19_1 H 0.7164 -0.0630 0.6278 0.039 Uiso 1 1 calc R U
C20_1 C 0.7833(4) -0.1159(2) 0.7338(4) 0.0365(12) Uani 1 1 d . .
H20_1 H 0.7383 -0.1554 0.7245 0.044 Uiso 1 1 calc R U
C21_1 C 0.8619(4) -0.1134(2) 0.8042(3) 0.0355(12) Uani 1 1 d . .
H21_1 H 0.8715 -0.1511 0.8434 0.043 Uiso 1 1 calc R U
C22_1 C 0.9259(4) -0.0561(3) 0.8172(3) 0.0357(11) Uani 1 1 d . .
H22_1 H 0.9803 -0.0543 0.8654 0.043 Uiso 1 1 calc R U
C23_1 C 0.9122(4) -0.0010(2) 0.7609(3) 0.0306(11) Uani 1 1 d . .
H23_1 H 0.9566 0.0385 0.7713 0.037 Uiso 1 1 calc R U
C24_1 C 0.7474(3) 0.1349(2) 0.7474(3) 0.0250(9) Uani 1 1 d . .
C25_1 C 0.6586(4) 0.1027(2) 0.7894(3) 0.0303(10) Uani 1 1 d . .
H25_1 H 0.6224 0.0652 0.7606 0.036 Uiso 1 1 calc R U
C26_1 C 0.6219(4) 0.1238(3) 0.8718(3) 0.0360(11) Uani 1 1 d . .
H26_1 H 0.5602 0.1015 0.8984 0.043 Uiso 1 1 calc R U
C27_1 C 0.6751(4) 0.1773(3) 0.9156(3) 0.0373(12) Uani 1 1 d . .
H27_1 H 0.6495 0.1923 0.9719 0.045 Uiso 1 1 calc R U
C28_1 C 0.7652(4) 0.2088(3) 0.8772(3) 0.0344(11) Uani 1 1 d . .
H28_1 H 0.8025 0.2452 0.9076 0.041 Uiso 1 1 calc R U
C29_1 C 0.8020(4) 0.1878(2) 0.7944(3) 0.0278(10) Uani 1 1 d . .
H29_1 H 0.8652 0.2096 0.7691 0.033 Uiso 1 1 calc R U
C30_1 C 0.5748(4) 0.2552(3) 0.6575(4) 0.0424(12) Uani 1 1 d . .
H30A_1 H 0.5357 0.2988 0.6508 0.064 Uiso 1 1 calc R U
H30B_1 H 0.5924 0.2467 0.7212 0.064 Uiso 1 1 calc R U
H30C_1 H 0.5261 0.2189 0.6336 0.064 Uiso 1 1 calc R U
C31_1 C 0.8010(4) 0.3257(2) 0.6471(3) 0.0377(12) Uani 1 1 d . .
H31A_1 H 0.7730 0.3703 0.6278 0.057 Uiso 1 1 calc R U
H31B_1 H 0.8790 0.3199 0.6281 0.057 Uiso 1 1 calc R U
H31C_1 H 0.7989 0.3223 0.7126 0.057 Uiso 1 1 calc R U
C32_1 C 0.6710(4) 0.2857(3) 0.4765(3) 0.0378(12) Uani 1 1 d . .
H32A_1 H 0.6192 0.3243 0.4785 0.057 Uiso 1 1 calc R U
H32B_1 H 0.6344 0.2482 0.4436 0.057 Uiso 1 1 calc R U
H32C_1 H 0.7398 0.2991 0.4462 0.057 Uiso 1 1 calc R U
Li2_1 Li 0.6677(7) 0.0788(4) 0.5480(6) 0.0347(19) Uani 1 1 d . .
O1S_1 O 0.5242(3) 0.04278(18) 0.5203(2) 0.0392(8) Uani 1 1 d . .
C2S_1 C 0.4704(5) -0.0096(3) 0.5714(4) 0.0535(15) Uani 1 1 d . .
H2S1_1 H 0.4642 0.0046 0.6347 0.064 Uiso 1 1 calc R U
H2S2_1 H 0.5149 -0.0521 0.5697 0.064 Uiso 1 1 calc R U
C3S_1 C 0.3566(5) -0.0200(4) 0.5294(6) 0.083(2) Uani 1 1 d . .
H3S1_1 H 0.3453 -0.0684 0.5138 0.100 Uiso 1 1 calc R U
H3S2_1 H 0.2975 -0.0063 0.5712 0.100 Uiso 1 1 calc R U
C4S_1 C 0.3503(6) 0.0221(5) 0.4478(5) 0.091(3) Uani 1 1 d . .
H4S1_1 H 0.3260 -0.0056 0.3953 0.110 Uiso 1 1 calc R U
H4S2_1 H 0.2953 0.0594 0.4549 0.110 Uiso 1 1 calc R U
C5S_1 C 0.4641(5) 0.0495(4) 0.4354(4) 0.0589(17) Uani 1 1 d . .
H5S1_1 H 0.5029 0.0238 0.3884 0.071 Uiso 1 1 calc R U
H5S2_1 H 0.4598 0.0978 0.4173 0.071 Uiso 1 1 calc R U
Si1_2 Si 0.33336(10) 0.13298(6) 0.05366(8) 0.0277(3) Uani 1 1 d . .
Si2_2 Si 0.23879(11) 0.25684(6) -0.07345(9) 0.0304(3) Uani 1 1 d . .
Si3_2 Si 0.39754(12) -0.02609(7) 0.08541(9) 0.0350(3) Uani 1 1 d . .
C2_2 C 0.2714(4) 0.1672(2) -0.0471(3) 0.0276(10) Uani 1 1 d . .
C3_2 C 0.2799(4) 0.1125(2) -0.1120(3) 0.0253(10) Uani 1 1 d . .
C4_2 C 0.3226(3) 0.0498(2) -0.0791(3) 0.0243(9) Uani 1 1 d . .
C5_2 C 0.3496(4) 0.0470(2) 0.0164(3) 0.0263(10) Uani 1 1 d . .
C6_2 C 0.3320(4) 0.1682(2) 0.1706(3) 0.0257(9) Uani 1 1 d . .
C7_2 C 0.2368(4) 0.1641(2) 0.2244(3) 0.0253(10) Uani 1 1 d . .
C8_2 C 0.2421(4) 0.1910(2) 0.3116(3) 0.0300(10) Uani 1 1 d . .
H8_2 H 0.1776 0.1882 0.3477 0.036 Uiso 1 1 calc R U
C9_2 C 0.3391(4) 0.2217(2) 0.3460(3) 0.0274(10) Uani 1 1 d . .
C10_2 C 0.4330(4) 0.2255(2) 0.2921(3) 0.0282(10) Uani 1 1 d . .
H10_2 H 0.5003 0.2463 0.3152 0.034 Uiso 1 1 calc R U
C11_2 C 0.4306(4) 0.1997(2) 0.2058(3) 0.0270(10) Uani 1 1 d . .
C12_2 C 0.1278(4) 0.1324(3) 0.1914(3) 0.0354(11) Uani 1 1 d . .
H12A_2 H 0.1400 0.0842 0.1791 0.053 Uiso 1 1 calc R U
H12B_2 H 0.1013 0.1552 0.1363 0.053 Uiso 1 1 calc R U
H12C_2 H 0.0708 0.1372 0.2373 0.053 Uiso 1 1 calc R U
C13_2 C 0.3423(4) 0.2529(3) 0.4388(3) 0.0410(12) Uani 1 1 d . .
H13A_2 H 0.4068 0.2346 0.4738 0.062 Uiso 1 1 calc R U
H13B_2 H 0.2721 0.2421 0.4689 0.062 Uiso 1 1 calc R U
H13C_2 H 0.3500 0.3022 0.4338 0.062 Uiso 1 1 calc R U
C14_2 C 0.5343(4) 0.2069(3) 0.1505(3) 0.0376(12) Uani 1 1 d . .
H14A_2 H 0.5557 0.1624 0.1272 0.056 Uiso 1 1 calc R U
H14B_2 H 0.5967 0.2251 0.1881 0.056 Uiso 1 1 calc R U
H14C_2 H 0.5181 0.2379 0.1004 0.056 Uiso 1 1 calc R U
C15_2 C 0.0828(5) 0.2736(3) -0.0805(5) 0.0590(17) Uani 1 1 d . .
H15A_2 H 0.0695 0.3225 -0.0862 0.088 Uiso 1 1 calc R U
H15B_2 H 0.0479 0.2568 -0.0261 0.088 Uiso 1 1 calc R U
H15C_2 H 0.0494 0.2503 -0.1330 0.088 Uiso 1 1 calc R U
C16_2 C 0.3009(5) 0.3108(3) 0.0188(4) 0.0452(13) Uani 1 1 d . .
H16A_2 H 0.2718 0.3571 0.0128 0.068 Uiso 1 1 calc R U
H16B_2 H 0.3834 0.3113 0.0151 0.068 Uiso 1 1 calc R U
H16C_2 H 0.2801 0.2921 0.0770 0.068 Uiso 1 1 calc R U
C17_2 C 0.2993(5) 0.2878(3) -0.1794(4) 0.0485(14) Uani 1 1 d . .
H17A_2 H 0.2883 0.3369 -0.1842 0.073 Uiso 1 1 calc R U
H17B_2 H 0.2611 0.2653 -0.2305 0.073 Uiso 1 1 calc R U
H17C_2 H 0.3803 0.2774 -0.1793 0.073 Uiso 1 1 calc R U
C18_2 C 0.2489(4) 0.1237(2) -0.2083(3) 0.0244(9) Uani 1 1 d . .
C19_2 C 0.1364(3) 0.1339(2) -0.2364(3) 0.0264(9) Uani 1 1 d . .
H19_2 H 0.0794 0.1338 -0.1929 0.032 Uiso 1 1 calc R U
C20_2 C 0.1056(4) 0.1442(2) -0.3255(3) 0.0337(11) Uani 1 1 d . .
H20_2 H 0.0284 0.1505 -0.3431 0.040 Uiso 1 1 calc R U
C21_2 C 0.1879(4) 0.1452(3) -0.3883(3) 0.0356(11) Uani 1 1 d . .
H21_2 H 0.1676 0.1524 -0.4497 0.043 Uiso 1 1 calc R U
C22_2 C 0.3000(4) 0.1358(3) -0.3628(3) 0.0327(10) Uani 1 1 d . .
H22_2 H 0.3566 0.1365 -0.4066 0.039 Uiso 1 1 calc R U
C23_2 C 0.3299(4) 0.1253(2) -0.2733(3) 0.0290(10) Uani 1 1 d . .
H23_2 H 0.4072 0.1192 -0.2563 0.035 Uiso 1 1 calc R U
C24_2 C 0.3399(4) -0.0090(2) -0.1400(3) 0.0259(9) Uani 1 1 d . .
C25_2 C 0.2512(4) -0.0354(2) -0.1935(3) 0.0319(11) Uani 1 1 d . .
H25_2 H 0.1784 -0.0152 -0.1914 0.038 Uiso 1 1 calc R U
C26_2 C 0.2673(5) -0.0898(2) -0.2491(3) 0.0383(12) Uani 1 1 d . .
H26_2 H 0.2059 -0.1065 -0.2852 0.046 Uiso 1 1 calc R U
C27_2 C 0.3712(5) -0.1202(3) -0.2530(3) 0.0427(13) Uani 1 1 d . .
H27_2 H 0.3815 -0.1583 -0.2908 0.051 Uiso 1 1 calc R U
C28_2 C 0.4611(4) -0.0949(3) -0.2014(4) 0.0402(12) Uani 1 1 d . .
H28_2 H 0.5334 -0.1156 -0.2039 0.048 Uiso 1 1 calc R U
C29_2 C 0.4453(4) -0.0392(2) -0.1461(3) 0.0318(11) Uani 1 1 d . .
H29_2 H 0.5077 -0.0215 -0.1119 0.038 Uiso 1 1 calc R U
C30_2 C 0.3378(6) -0.1092(3) 0.0477(4) 0.0553(16) Uani 1 1 d . .
H30A_2 H 0.3633 -0.1449 0.0894 0.083 Uiso 1 1 calc R U
H30B_2 H 0.3636 -0.1195 -0.0125 0.083 Uiso 1 1 calc R U
H30C_2 H 0.2551 -0.1068 0.0466 0.083 Uiso 1 1 calc R U
C31_2 C 0.5548(5) -0.0317(3) 0.0933(4) 0.0595(17) Uani 1 1 d . .
H31A_2 H 0.5772 -0.0696 0.1326 0.089 Uiso 1 1 calc R U
H31B_2 H 0.5858 0.0106 0.1181 0.089 Uiso 1 1 calc R U
H31C_2 H 0.5842 -0.0392 0.0334 0.089 Uiso 1 1 calc R U
C32_2 C 0.3529(6) -0.0135(3) 0.2042(3) 0.0560(16) Uani 1 1 d . .
H32A_2 H 0.3804 -0.0514 0.2413 0.084 Uiso 1 1 calc R U
H32B_2 H 0.2703 -0.0115 0.2054 0.084 Uiso 1 1 calc R U
H32C_2 H 0.3849 0.0290 0.2277 0.084 Uiso 1 1 calc R U
Li1_2 Li 0.1658(6) 0.0714(4) -0.0153(6) 0.0332(18) Uani 1 1 d . .
O1S_2 O 0.0237(3) 0.03491(18) 0.0055(2) 0.0427(9) Uani 1 1 d . .
C2S_2 C 0.0041(5) -0.0202(3) 0.0640(4) 0.0547(15) Uani 1 1 d . .
H2S1_2 H 0.0642 -0.0230 0.1115 0.066 Uiso 1 1 calc R U
H2S2_2 H 0.0013 -0.0636 0.0306 0.066 Uiso 1 1 calc R U
C3S_2 C -0.1100(5) -0.0044(3) 0.1038(4) 0.0621(18) Uani 1 1 d . .
H3S1_2 H -0.1499 -0.0464 0.1206 0.075 Uiso 1 1 calc R U
H3S2_2 H -0.1014 0.0253 0.1571 0.075 Uiso 1 1 calc R U
C4S_2 C -0.1714(5) 0.0316(4) 0.0277(4) 0.0619(18) Uani 1 1 d . .
H4S1_2 H -0.2001 -0.0010 -0.0181 0.074 Uiso 1 1 calc R U
H4S2_2 H -0.2354 0.0586 0.0496 0.074 Uiso 1 1 calc R U
C5S_2 C -0.0820(4) 0.0763(3) -0.0089(4) 0.0441(13) Uani 1 1 d . .
H5S1_2 H -0.0769 0.1198 0.0242 0.053 Uiso 1 1 calc R U
H5S2_2 H -0.0968 0.0857 -0.0734 0.053 Uiso 1 1 calc R U

loop_
_atom_site_aniso_label
_atom_site_aniso_U_11
_atom_site_aniso_U_22
_atom_site_aniso_U_33
_atom_site_aniso_U_23
_atom_site_aniso_U_13
_atom_site_aniso_U_12
Si1_1 0.0294(6) 0.0237(6) 0.0229(6) 0.0005(5) 0.0041(5) -0.0011(5)
Si2_1 0.0317(7) 0.0247(7) 0.0280(7) -0.0025(5) 0.0056(5) 0.0006(5)
Si3_1 0.0285(6) 0.0238(6) 0.0309(7) 0.0012(5) 0.0044(5) 0.0018(5)
C2_1 0.024(2) 0.025(2) 0.027(2) -0.0026(19) 0.0043(18) -0.0052(18)
C3_1 0.027(2) 0.022(2) 0.022(2) -0.0035(17) 0.0021(18) -0.0054(18)
C4_1 0.020(2) 0.025(2) 0.024(2) -0.0029(17) 0.0031(17) -0.0037(17)
C5_1 0.024(2) 0.025(2) 0.025(2) -0.0009(18) 0.0030(18) -0.0041(18)
C6_1 0.021(2) 0.028(2) 0.025(2) 0.0008(18) 0.0027(17) 0.0019(18)
C7_1 0.027(2) 0.027(3) 0.027(2) -0.0003(19) 0.0048(18) -0.0007(19)
C8_1 0.031(3) 0.040(3) 0.023(2) -0.004(2) 0.0016(19) -0.001(2)
C9_1 0.036(3) 0.029(3) 0.023(2) -0.0003(18) 0.0065(19) 0.0029(19)
C10_1 0.036(2) 0.025(2) 0.029(2) 0.001(2) 0.0077(19) -0.001(2)
C11_1 0.022(2) 0.022(2) 0.027(2) -0.0016(17) 0.0044(18) 0.0031(17)
C12_1 0.039(3) 0.050(3) 0.033(3) -0.002(2) 0.005(2) -0.015(2)
C13_1 0.073(4) 0.044(3) 0.026(3) 0.009(2) 0.006(3) -0.004(3)
C14_1 0.033(2) 0.030(2) 0.026(2) 0.000(2) 0.0014(19) -0.007(2)
C15_1 0.050(3) 0.038(3) 0.044(3) -0.008(2) -0.001(3) 0.002(2)
C16_1 0.040(3) 0.040(3) 0.041(3) 0.003(2) 0.016(2) 0.006(2)
C17_1 0.036(3) 0.033(3) 0.038(3) -0.006(2) 0.008(2) 0.000(2)
C18_1 0.024(2) 0.025(2) 0.026(2) -0.0034(17) 0.0060(18) 0.0008(17)
C19_1 0.026(2) 0.030(3) 0.041(3) -0.001(2) 0.002(2) -0.002(2)
C20_1 0.033(3) 0.026(3) 0.050(3) 0.000(2) 0.007(2) -0.005(2)
C21_1 0.038(3) 0.031(3) 0.038(3) 0.011(2) 0.012(2) 0.006(2)
C22_1 0.046(3) 0.039(3) 0.022(3) 0.003(2) 0.000(2) 0.002(2)
C23_1 0.034(3) 0.029(3) 0.029(2) -0.0013(19) 0.002(2) -0.004(2)
C24_1 0.026(2) 0.023(2) 0.026(2) 0.0018(19) 0.0023(17) 0.0036(19)
C25_1 0.032(3) 0.027(2) 0.032(3) -0.0006(19) 0.005(2) -0.004(2)
C26_1 0.036(3) 0.040(3) 0.033(3) 0.000(2) 0.014(2) -0.005(2)
C27_1 0.040(3) 0.044(3) 0.028(3) -0.005(2) 0.010(2) 0.003(2)
C28_1 0.036(3) 0.033(3) 0.034(3) -0.010(2) 0.001(2) -0.001(2)
C29_1 0.029(2) 0.024(2) 0.030(2) -0.0003(19) 0.0056(19) -0.0013(19)
C30_1 0.036(3) 0.043(3) 0.049(3) 0.006(3) 0.010(2) 0.008(2)
C31_1 0.051(3) 0.025(3) 0.038(3) -0.006(2) 0.003(2) -0.001(2)
C32_1 0.035(3) 0.032(3) 0.046(3) 0.005(2) 0.002(2) 0.006(2)
Li2_1 0.028(4) 0.038(5) 0.038(5) 0.003(4) -0.001(4) -0.003(4)
O1S_1 0.0301(18) 0.046(2) 0.041(2) 0.0024(17) -0.0021(15) -0.0101(16)
C2S_1 0.043(3) 0.048(4) 0.070(4) 0.012(3) 0.001(3) -0.006(3)
C3S_1 0.050(4) 0.059(4) 0.140(7) 0.031(5) -0.023(4) -0.026(4)
C4S_1 0.047(4) 0.175(9) 0.052(4) -0.017(5) -0.001(3) -0.044(5)
C5S_1 0.047(3) 0.092(5) 0.037(3) 0.002(3) -0.013(3) -0.014(3)
Si1_2 0.0313(6) 0.0256(6) 0.0265(6) -0.0056(5) 0.0037(5) 0.0013(5)
Si2_2 0.0344(7) 0.0229(6) 0.0343(7) -0.0024(6) 0.0073(5) 0.0004(6)
Si3_2 0.0462(8) 0.0288(7) 0.0300(7) -0.0009(6) 0.0003(6) 0.0067(6)
C2_2 0.029(2) 0.028(2) 0.027(2) -0.0071(19) 0.0069(19) -0.0015(19)
C3_2 0.021(2) 0.027(2) 0.028(2) -0.0012(18) 0.0040(18) 0.0001(17)
C4_2 0.023(2) 0.025(2) 0.025(2) -0.0047(18) 0.0028(18) -0.0009(18)
C5_2 0.024(2) 0.030(2) 0.024(2) 0.0015(19) 0.0019(18) 0.0025(19)
C6_2 0.027(2) 0.023(2) 0.027(2) -0.0022(18) 0.0005(18) -0.0004(18)
C7_2 0.028(2) 0.023(2) 0.025(2) -0.0025(18) 0.0019(18) 0.0002(18)
C8_2 0.032(3) 0.029(3) 0.029(3) -0.001(2) 0.008(2) -0.002(2)
C9_2 0.037(3) 0.023(2) 0.022(2) 0.0017(18) 0.0033(19) 0.0003(19)
C10_2 0.028(2) 0.029(2) 0.028(3) -0.0011(19) -0.0046(19) -0.0019(19)
C11_2 0.030(2) 0.024(2) 0.027(2) -0.0006(18) 0.0039(19) 0.0030(19)
C12_2 0.028(2) 0.042(3) 0.036(3) -0.009(2) 0.002(2) -0.006(2)
C13_2 0.049(3) 0.046(3) 0.028(3) -0.006(2) 0.004(2) -0.008(3)
C14_2 0.027(3) 0.048(3) 0.039(3) -0.012(2) 0.005(2) -0.006(2)
C15_2 0.041(3) 0.037(3) 0.099(5) -0.003(3) 0.002(3) 0.011(3)
C16_2 0.069(4) 0.029(3) 0.038(3) -0.010(2) 0.005(3) 0.002(3)
C17_2 0.072(4) 0.028(3) 0.046(3) -0.001(2) 0.011(3) -0.009(3)
C18_2 0.032(2) 0.020(2) 0.021(2) -0.0037(17) -0.0022(17) -0.0010(18)
C19_2 0.027(2) 0.028(2) 0.024(2) -0.001(2) 0.0026(17) -0.001(2)
C20_2 0.030(2) 0.033(3) 0.038(3) 0.002(2) -0.003(2) 0.001(2)
C21_2 0.042(3) 0.035(3) 0.029(3) 0.003(2) -0.003(2) 0.000(2)
C22_2 0.035(3) 0.035(3) 0.028(2) 0.000(2) 0.0085(19) -0.001(2)
C23_2 0.026(2) 0.034(3) 0.027(2) -0.001(2) -0.0002(18) 0.003(2)
C24_2 0.029(2) 0.020(2) 0.028(2) -0.0007(18) 0.0035(18) -0.0006(18)
C25_2 0.031(3) 0.027(3) 0.038(3) 0.000(2) -0.001(2) -0.0023(19)
C26_2 0.050(3) 0.028(3) 0.036(3) -0.004(2) -0.010(2) 0.000(2)
C27_2 0.065(4) 0.029(3) 0.034(3) -0.011(2) -0.002(3) 0.006(2)
C28_2 0.043(3) 0.035(3) 0.043(3) -0.002(2) 0.010(2) 0.012(2)
C29_2 0.030(3) 0.031(3) 0.034(3) -0.002(2) 0.003(2) 0.0009(19)
C30_2 0.084(5) 0.035(3) 0.047(4) 0.006(3) 0.010(3) -0.004(3)
C31_2 0.059(4) 0.059(4) 0.060(4) -0.006(3) -0.013(3) 0.023(3)
C32_2 0.088(5) 0.047(4) 0.033(3) 0.009(3) 0.002(3) 0.018(3)
Li1_2 0.023(4) 0.041(5) 0.035(5) -0.006(4) 0.001(3) -0.003(3)
O1S_2 0.0350(19) 0.048(2) 0.046(2) -0.0049(17) 0.0076(16) -0.0097(16)
C2S_2 0.061(4) 0.049(4) 0.055(4) 0.004(3) 0.002(3) -0.011(3)
C3S_2 0.061(4) 0.063(4) 0.064(4) 0.006(3) 0.017(3) -0.015(3)
C4S_2 0.045(4) 0.074(5) 0.067(4) -0.005(4) 0.012(3) -0.002(3)
C5S_2 0.033(3) 0.050(3) 0.049(4) -0.006(3) 0.002(2) -0.003(2)

loop_
_atom_type_symbol
_atom_type_description
_atom_type_scat_dispersion_real
_atom_type_scat_dispersion_imag
_atom_type_scat_source
C C 0.0181 0.0091 'International Tables Vol C Tables 4.2.6.8 and 6.1.1.4'
H H 0.0000 0.0000 'International Tables Vol C Tables 4.2.6.8 and 6.1.1.4'
Li Li 0.0008 0.0003 'International Tables Vol C Tables 4.2.6.8 and 6.1.1.4'
O O 0.0492 0.0322 'International Tables Vol C Tables 4.2.6.8 and 6.1.1.4'
Si Si 0.2541 0.3302 'International Tables Vol C Tables 4.2.6.8 and 6.1.1.4'

loop_
_geom_angle_atom_site_label_1
_geom_angle_atom_site_label_2
_geom_angle_atom_site_label_3
_geom_angle
C5_1 Si1_1 C2_1 97.9(2)
C5_1 Si1_1 C6_1 128.7(2)
C2_1 Si1_1 C6_1 131.8(2)
C5_1 Si1_1 Li2_1 62.1(2)
C2_1 Si1_1 Li2_1 62.1(2)
C6_1 Si1_1 Li2_1 125.4(2)
C2_1 Si2_1 C17_1 111.4(2)
C2_1 Si2_1 C16_1 109.0(2)
C17_1 Si2_1 C16_1 106.6(2)
C2_1 Si2_1 C15_1 113.4(2)
C17_1 Si2_1 C15_1 109.1(2)
C16_1 Si2_1 C15_1 106.9(2)
C5_1 Si3_1 C30_1 112.9(2)
C5_1 Si3_1 C32_1 107.1(2)
C30_1 Si3_1 C32_1 107.1(2)
C5_1 Si3_1 C31_1 115.0(2)
C30_1 Si3_1 C31_1 107.2(2)
C32_1 Si3_1 C31_1 107.2(2)
C3_1 C2_1 Si1_1 104.4(3)
C3_1 C2_1 Si2_1 126.9(3)
Si1_1 C2_1 Si2_1 126.4(2)
C3_1 C2_1 Li2_1 66.0(3)
Si1_1 C2_1 Li2_1 75.0(3)
Si2_1 C2_1 Li2_1 135.9(3)
C4_1 C3_1 C2_1 116.4(4)
C4_1 C3_1 C18_1 122.3(4)
C2_1 C3_1 C18_1 121.2(4)
C4_1 C3_1 Li2_1 72.1(3)
C2_1 C3_1 Li2_1 76.7(3)
C18_1 C3_1 Li2_1 123.3(4)
C3_1 C4_1 C5_1 116.1(4)
C3_1 C4_1 C24_1 123.6(4)
C5_1 C4_1 C24_1 120.3(4)
C3_1 C4_1 Li2_1 70.4(3)
C5_1 C4_1 Li2_1 75.7(3)
C24_1 C4_1 Li2_1 124.1(4)
C4_1 C5_1 Si1_1 104.3(3)
C4_1 C5_1 Si3_1 127.3(3)
Si1_1 C5_1 Si3_1 128.3(2)
C4_1 C5_1 Li2_1 67.0(3)
Si1_1 C5_1 Li2_1 75.1(3)
Si3_1 C5_1 Li2_1 119.6(3)
C7_1 C6_1 C11_1 118.3(4)
C7_1 C6_1 Si1_1 122.9(3)
C11_1 C6_1 Si1_1 118.8(3)
C8_1 C7_1 C6_1 119.4(4)
C8_1 C7_1 C12_1 118.0(4)
C6_1 C7_1 C12_1 122.6(4)
C9_1 C8_1 C7_1 122.9(4)
C9_1 C8_1 H8_1 118.5
C7_1 C8_1 H8_1 118.5
C8_1 C9_1 C10_1 117.3(4)
C8_1 C9_1 C13_1 121.0(4)
C10_1 C9_1 C13_1 121.6(4)
C11_1 C10_1 C9_1 122.0(4)
C11_1 C10_1 H10_1 119.0
C9_1 C10_1 H10_1 119.0
C10_1 C11_1 C6_1 120.0(4)
C10_1 C11_1 C14_1 118.4(4)
C6_1 C11_1 C14_1 121.6(4)
C7_1 C12_1 H12A_1 109.5
C7_1 C12_1 H12B_1 109.5
H12A_1 C12_1 H12B_1 109.5
C7_1 C12_1 H12C_1 109.5
H12A_1 C12_1 H12C_1 109.5
H12B_1 C12_1 H12C_1 109.5
C9_1 C13_1 H13A_1 109.5
C9_1 C13_1 H13B_1 109.5
H13A_1 C13_1 H13B_1 109.5
C9_1 C13_1 H13C_1 109.5
H13A_1 C13_1 H13C_1 109.5
H13B_1 C13_1 H13C_1 109.5
C11_1 C14_1 H14A_1 109.5
C11_1 C14_1 H14B_1 109.5
H14A_1 C14_1 H14B_1 109.5
C11_1 C14_1 H14C_1 109.5
H14A_1 C14_1 H14C_1 109.5
H14B_1 C14_1 H14C_1 109.5
Si2_1 C15_1 H15A_1 109.5
Si2_1 C15_1 H15B_1 109.5
H15A_1 C15_1 H15B_1 109.5
Si2_1 C15_1 H15C_1 109.5
H15A_1 C15_1 H15C_1 109.5
H15B_1 C15_1 H15C_1 109.5
Si2_1 C16_1 H16A_1 109.5
Si2_1 C16_1 H16B_1 109.5
H16A_1 C16_1 H16B_1 109.5
Si2_1 C16_1 H16C_1 109.5
H16A_1 C16_1 H16C_1 109.5
H16B_1 C16_1 H16C_1 109.5
Si2_1 C17_1 H17A_1 109.5
Si2_1 C17_1 H17B_1 109.5
H17A_1 C17_1 H17B_1 109.5
Si2_1 C17_1 H17C_1 109.5
H17A_1 C17_1 H17C_1 109.5
H17B_1 C17_1 H17C_1 109.5
C19_1 C18_1 C23_1 117.9(4)
C19_1 C18_1 C3_1 121.6(4)
C23_1 C18_1 C3_1 120.6(4)
C18_1 C19_1 C20_1 121.1(5)
C18_1 C19_1 H19_1 119.4
C20_1 C19_1 H19_1 119.4
C21_1 C20_1 C19_1 119.9(4)
C21_1 C20_1 H20_1 120.0
C19_1 C20_1 H20_1 120.0
C22_1 C21_1 C20_1 119.5(5)
C22_1 C21_1 H21_1 120.2
C20_1 C21_1 H21_1 120.2
C21_1 C22_1 C23_1 120.6(5)
C21_1 C22_1 H22_1 119.7
C23_1 C22_1 H22_1 119.7
C22_1 C23_1 C18_1 120.9(4)
C22_1 C23_1 H23_1 119.5
C18_1 C23_1 H23_1 119.5
C25_1 C24_1 C29_1 117.2(4)
C25_1 C24_1 C4_1 124.4(4)
C29_1 C24_1 C4_1 118.3(4)
C26_1 C25_1 C24_1 121.7(4)
C26_1 C25_1 H25_1 119.2
C24_1 C25_1 H25_1 119.2
C25_1 C26_1 C27_1 120.0(4)
C25_1 C26_1 H26_1 120.0
C27_1 C26_1 H26_1 120.0
C28_1 C27_1 C26_1 119.7(4)
C28_1 C27_1 H27_1 120.1
C26_1 C27_1 H27_1 120.1
C27_1 C28_1 C29_1 120.5(5)
C27_1 C28_1 H28_1 119.8
C29_1 C28_1 H28_1 119.8
C28_1 C29_1 C24_1 120.9(4)
C28_1 C29_1 H29_1 119.5
C24_1 C29_1 H29_1 119.5
Si3_1 C30_1 H30A_1 109.5
Si3_1 C30_1 H30B_1 109.5
H30A_1 C30_1 H30B_1 109.5
Si3_1 C30_1 H30C_1 109.5
H30A_1 C30_1 H30C_1 109.5
H30B_1 C30_1 H30C_1 109.5
Si3_1 C31_1 H31A_1 109.5
Si3_1 C31_1 H31B_1 109.5
H31A_1 C31_1 H31B_1 109.5
Si3_1 C31_1 H31C_1 109.5
H31A_1 C31_1 H31C_1 109.5
H31B_1 C31_1 H31C_1 109.5
Si3_1 C32_1 H32A_1 109.5
Si3_1 C32_1 H32B_1 109.5
H32A_1 C32_1 H32B_1 109.5
Si3_1 C32_1 H32C_1 109.5
H32A_1 C32_1 H32C_1 109.5
H32B_1 C32_1 H32C_1 109.5
O1S_1 Li2_1 C3_1 141.1(5)
O1S_1 Li2_1 C4_1 146.0(5)
C3_1 Li2_1 C4_1 37.5(2)
O1S_1 Li2_1 C5_1 148.2(5)
C3_1 Li2_1 C5_1 65.2(3)
C4_1 Li2_1 C5_1 37.3(2)
O1S_1 Li2_1 C2_1 139.9(5)
C3_1 Li2_1 C2_1 37.32(19)
C4_1 Li2_1 C2_1 64.9(3)
C5_1 Li2_1 C2_1 70.9(3)
O1S_1 Li2_1 Si1_1 147.7(4)
C3_1 Li2_1 Si1_1 65.3(2)
C4_1 Li2_1 Si1_1 65.0(2)
C5_1 Li2_1 Si1_1 42.81(17)
C2_1 Li2_1 Si1_1 42.84(17)
C5S_1 O1S_1 C2S_1 108.5(4)
C5S_1 O1S_1 Li2_1 125.3(4)
C2S_1 O1S_1 Li2_1 124.5(4)
O1S_1 C2S_1 C3S_1 106.6(5)
O1S_1 C2S_1 H2S1_1 110.4
C3S_1 C2S_1 H2S1_1 110.4
O1S_1 C2S_1 H2S2_1 110.4
C3S_1 C2S_1 H2S2_1 110.4
H2S1_1 C2S_1 H2S2_1 108.6
C4S_1 C3S_1 C2S_1 107.1(5)
C4S_1 C3S_1 H3S1_1 110.3
C2S_1 C3S_1 H3S1_1 110.3
C4S_1 C3S_1 H3S2_1 110.3
C2S_1 C3S_1 H3S2_1 110.3
H3S1_1 C3S_1 H3S2_1 108.6
C5S_1 C4S_1 C3S_1 106.8(6)
C5S_1 C4S_1 H4S1_1 110.4
C3S_1 C4S_1 H4S1_1 110.4
C5S_1 C4S_1 H4S2_1 110.4
C3S_1 C4S_1 H4S2_1 110.4
H4S1_1 C4S_1 H4S2_1 108.6
O1S_1 C5S_1 C4S_1 106.6(5)
O1S_1 C5S_1 H5S1_1 110.4
C4S_1 C5S_1 H5S1_1 110.4
O1S_1 C5S_1 H5S2_1 110.4
C4S_1 C5S_1 H5S2_1 110.4
H5S1_1 C5S_1 H5S2_1 108.6
C2_2 Si1_2 C5_2 98.1(2)
C2_2 Si1_2 C6_2 128.9(2)
C5_2 Si1_2 C6_2 129.8(2)
C2_2 Si1_2 Li1_2 62.7(2)
C5_2 Si1_2 Li1_2 60.6(2)
C6_2 Si1_2 Li1_2 121.9(2)
C2_2 Si2_2 C17_2 114.3(2)
C2_2 Si2_2 C16_2 108.2(2)
C17_2 Si2_2 C16_2 106.6(2)
C2_2 Si2_2 C15_2 112.3(2)
C17_2 Si2_2 C15_2 107.4(3)
C16_2 Si2_2 C15_2 107.7(3)
C5_2 Si3_2 C30_2 114.2(2)
C5_2 Si3_2 C31_2 111.7(3)
C30_2 Si3_2 C31_2 109.6(3)
C5_2 Si3_2 C32_2 109.3(2)
C30_2 Si3_2 C32_2 106.6(3)
C31_2 Si3_2 C32_2 104.9(3)
C3_2 C2_2 Si1_2 104.2(3)
C3_2 C2_2 Si2_2 125.8(3)
Si1_2 C2_2 Si2_2 128.2(3)
C3_2 C2_2 Li1_2 65.3(3)
Si1_2 C2_2 Li1_2 74.3(3)
Si2_2 C2_2 Li1_2 135.3(3)
C4_2 C3_2 C2_2 116.6(4)
C4_2 C3_2 C18_2 122.5(4)
C2_2 C3_2 C18_2 120.9(4)
C4_2 C3_2 Li1_2 70.5(3)
C2_2 C3_2 Li1_2 77.1(3)
C18_2 C3_2 Li1_2 124.0(4)
C3_2 C4_2 C5_2 116.0(4)
C3_2 C4_2 C24_2 121.5(4)
C5_2 C4_2 C24_2 122.5(4)
C3_2 C4_2 Li1_2 71.2(3)
C5_2 C4_2 Li1_2 74.9(3)
C24_2 C4_2 Li1_2 124.0(4)
C4_2 C5_2 Si1_2 104.2(3)
C4_2 C5_2 Si3_2 129.1(3)
Si1_2 C5_2 Si3_2 126.7(3)
C4_2 C5_2 Li1_2 66.8(3)
Si1_2 C5_2 Li1_2 75.7(3)
Si3_2 C5_2 Li1_2 123.9(3)
C7_2 C6_2 C11_2 118.9(4)
C7_2 C6_2 Si1_2 122.6(3)
C11_2 C6_2 Si1_2 118.5(3)
C8_2 C7_2 C6_2 119.5(4)
C8_2 C7_2 C12_2 118.3(4)
C6_2 C7_2 C12_2 122.2(4)
C9_2 C8_2 C7_2 121.4(4)
C9_2 C8_2 H8_2 119.3
C7_2 C8_2 H8_2 119.3
C8_2 C9_2 C10_2 118.5(4)
C8_2 C9_2 C13_2 120.9(4)
C10_2 C9_2 C13_2 120.6(4)
C11_2 C10_2 C9_2 121.5(4)
C11_2 C10_2 H10_2 119.2
C9_2 C10_2 H10_2 119.2
C10_2 C11_2 C6_2 120.1(4)
C10_2 C11_2 C14_2 118.7(4)
C6_2 C11_2 C14_2 121.2(4)
C7_2 C12_2 H12A_2 109.5
C7_2 C12_2 H12B_2 109.5
H12A_2 C12_2 H12B_2 109.5
C7_2 C12_2 H12C_2 109.5
H12A_2 C12_2 H12C_2 109.5
H12B_2 C12_2 H12C_2 109.5
C9_2 C13_2 H13A_2 109.5
C9_2 C13_2 H13B_2 109.5
H13A_2 C13_2 H13B_2 109.5
C9_2 C13_2 H13C_2 109.5
H13A_2 C13_2 H13C_2 109.5
H13B_2 C13_2 H13C_2 109.5
C11_2 C14_2 H14A_2 109.5
C11_2 C14_2 H14B_2 109.5
H14A_2 C14_2 H14B_2 109.5
C11_2 C14_2 H14C_2 109.5
H14A_2 C14_2 H14C_2 109.5
H14B_2 C14_2 H14C_2 109.5
Si2_2 C15_2 H15A_2 109.5
Si2_2 C15_2 H15B_2 109.5
H15A_2 C15_2 H15B_2 109.5
Si2_2 C15_2 H15C_2 109.5
H15A_2 C15_2 H15C_2 109.5
H15B_2 C15_2 H15C_2 109.5
Si2_2 C16_2 H16A_2 109.5
Si2_2 C16_2 H16B_2 109.5
H16A_2 C16_2 H16B_2 109.5
Si2_2 C16_2 H16C_2 109.5
H16A_2 C16_2 H16C_2 109.5
H16B_2 C16_2 H16C_2 109.5
Si2_2 C17_2 H17A_2 109.5
Si2_2 C17_2 H17B_2 109.5
H17A_2 C17_2 H17B_2 109.5
Si2_2 C17_2 H17C_2 109.5
H17A_2 C17_2 H17C_2 109.5
H17B_2 C17_2 H17C_2 109.5
C23_2 C18_2 C19_2 117.4(4)
C23_2 C18_2 C3_2 121.7(4)
C19_2 C18_2 C3_2 120.9(4)
C20_2 C19_2 C18_2 121.9(4)
C20_2 C19_2 H19_2 119.0
C18_2 C19_2 H19_2 119.0
C21_2 C20_2 C19_2 119.2(4)
C21_2 C20_2 H20_2 120.4
C19_2 C20_2 H20_2 120.4
C20_2 C21_2 C22_2 120.4(4)
C20_2 C21_2 H21_2 119.8
C22_2 C21_2 H21_2 119.8
C21_2 C22_2 C23_2 120.0(4)
C21_2 C22_2 H22_2 120.0
C23_2 C22_2 H22_2 120.0
C18_2 C23_2 C22_2 121.1(4)
C18_2 C23_2 H23_2 119.4
C22_2 C23_2 H23_2 119.4
C29_2 C24_2 C25_2 117.5(4)
C29_2 C24_2 C4_2 121.0(4)
C25_2 C24_2 C4_2 121.4(4)
C26_2 C25_2 C24_2 121.2(5)
C26_2 C25_2 H25_2 119.4
C24_2 C25_2 H25_2 119.4
C27_2 C26_2 C25_2 120.6(5)
C27_2 C26_2 H26_2 119.7
C25_2 C26_2 H26_2 119.7
C26_2 C27_2 C28_2 119.6(5)
C26_2 C27_2 H27_2 120.2
C28_2 C27_2 H27_2 120.2
C27_2 C28_2 C29_2 119.9(5)
C27_2 C28_2 H28_2 120.1
C29_2 C28_2 H28_2 120.1
C24_2 C29_2 C28_2 121.1(5)
C24_2 C29_2 H29_2 119.4
C28_2 C29_2 H29_2 119.4
Si3_2 C30_2 H30A_2 109.5
Si3_2 C30_2 H30B_2 109.5
H30A_2 C30_2 H30B_2 109.5
Si3_2 C30_2 H30C_2 109.5
H30A_2 C30_2 H30C_2 109.5
H30B_2 C30_2 H30C_2 109.5
Si3_2 C31_2 H31A_2 109.5
Si3_2 C31_2 H31B_2 109.5
H31A_2 C31_2 H31B_2 109.5
Si3_2 C31_2 H31C_2 109.5
H31A_2 C31_2 H31C_2 109.5
H31B_2 C31_2 H31C_2 109.5
Si3_2 C32_2 H32A_2 109.5
Si3_2 C32_2 H32B_2 109.5
H32A_2 C32_2 H32B_2 109.5
Si3_2 C32_2 H32C_2 109.5
H32A_2 C32_2 H32C_2 109.5
H32B_2 C32_2 H32C_2 109.5
O1S_2 Li1_2 C4_2 142.3(5)
O1S_2 Li1_2 C3_2 147.2(5)
C4_2 Li1_2 C3_2 38.3(2)
O1S_2 Li1_2 C5_2 138.6(5)
C4_2 Li1_2 C5_2 38.3(2)
C3_2 Li1_2 C5_2 66.6(3)
O1S_2 Li1_2 C2_2 147.3(5)
C4_2 Li1_2 C2_2 66.0(3)
C3_2 Li1_2 C2_2 37.6(2)
C5_2 Li1_2 C2_2 72.3(3)
O1S_2 Li1_2 Si1_2 145.2(4)
C4_2 Li1_2 Si1_2 66.3(2)
C3_2 Li1_2 Si1_2 65.9(2)
C5_2 Li1_2 Si1_2 43.75(18)
C2_2 Li1_2 Si1_2 43.02(18)
C2S_2 O1S_2 C5S_2 110.7(4)
C2S_2 O1S_2 Li1_2 124.3(4)
C5S_2 O1S_2 Li1_2 121.2(4)
O1S_2 C2S_2 C3S_2 104.3(5)
O1S_2 C2S_2 H2S1_2 110.9
C3S_2 C2S_2 H2S1_2 110.9
O1S_2 C2S_2 H2S2_2 110.9
C3S_2 C2S_2 H2S2_2 110.9
H2S1_2 C2S_2 H2S2_2 108.9
C4S_2 C3S_2 C2S_2 102.4(5)
C4S_2 C3S_2 H3S1_2 111.3
C2S_2 C3S_2 H3S1_2 111.3
C4S_2 C3S_2 H3S2_2 111.3
C2S_2 C3S_2 H3S2_2 111.3
H3S1_2 C3S_2 H3S2_2 109.2
C5S_2 C4S_2 C3S_2 102.9(5)
C5S_2 C4S_2 H4S1_2 111.2
C3S_2 C4S_2 H4S1_2 111.2
C5S_2 C4S_2 H4S2_2 111.2
C3S_2 C4S_2 H4S2_2 111.2
H4S1_2 C4S_2 H4S2_2 109.1
C4S_2 C5S_2 O1S_2 102.9(4)
C4S_2 C5S_2 H5S1_2 111.2
O1S_2 C5S_2 H5S1_2 111.2
C4S_2 C5S_2 H5S2_2 111.2
O1S_2 C5S_2 H5S2_2 111.2
H5S1_2 C5S_2 H5S2_2 109.1

loop_
_geom_bond_atom_site_label_1
_geom_bond_atom_site_label_2
_geom_bond_distance
Si1_1 C5_1 1.790(4)
Si1_1 C2_1 1.791(5)
Si1_1 C6_1 1.867(4)
Si1_1 Li2_1 2.546(8)
Si2_1 C2_1 1.853(4)
Si2_1 C17_1 1.864(5)
Si2_1 C16_1 1.873(5)
Si2_1 C15_1 1.878(5)
Si3_1 C5_1 1.851(4)
Si3_1 C30_1 1.872(5)
Si3_1 C32_1 1.886(5)
Si3_1 C31_1 1.886(5)
C2_1 C3_1 1.451(6)
C2_1 Li2_1 2.329(9)
C3_1 C4_1 1.415(6)
C3_1 C18_1 1.492(6)
C3_1 Li2_1 2.187(9)
C4_1 C5_1 1.455(6)
C4_1 C24_1 1.489(6)
C4_1 Li2_1 2.209(9)
C5_1 Li2_1 2.326(9)
C6_1 C7_1 1.413(6)
C6_1 C11_1 1.415(6)
C7_1 C8_1 1.385(6)
C7_1 C12_1 1.507(6)
C8_1 C9_1 1.379(6)
C8_1 H8_1 0.9500
C9_1 C10_1 1.397(6)
C9_1 C13_1 1.499(6)
C10_1 C11_1 1.381(6)
C10_1 H10_1 0.9500
C11_1 C14_1 1.513(6)
C12_1 H12A_1 0.9800
C12_1 H12B_1 0.9800
C12_1 H12C_1 0.9800
C13_1 H13A_1 0.9800
C13_1 H13B_1 0.9800
C13_1 H13C_1 0.9800
C14_1 H14A_1 0.9800
C14_1 H14B_1 0.9800
C14_1 H14C_1 0.9800
C15_1 H15A_1 0.9800
C15_1 H15B_1 0.9800
C15_1 H15C_1 0.9800
C16_1 H16A_1 0.9800
C16_1 H16B_1 0.9800
C16_1 H16C_1 0.9800
C17_1 H17A_1 0.9800
C17_1 H17B_1 0.9800
C17_1 H17C_1 0.9800
C18_1 C19_1 1.381(6)
C18_1 C23_1 1.398(6)
C19_1 C20_1 1.391(7)
C19_1 H19_1 0.9500
C20_1 C21_1 1.383(7)
C20_1 H20_1 0.9500
C21_1 C22_1 1.371(7)
C21_1 H21_1 0.9500
C22_1 C23_1 1.378(6)
C22_1 H22_1 0.9500
C23_1 H23_1 0.9500
C24_1 C25_1 1.394(6)
C24_1 C29_1 1.403(6)
C25_1 C26_1 1.380(6)
C25_1 H25_1 0.9500
C26_1 C27_1 1.383(7)
C26_1 H26_1 0.9500
C27_1 C28_1 1.374(7)
C27_1 H27_1 0.9500
C28_1 C29_1 1.385(6)
C28_1 H28_1 0.9500
C29_1 H29_1 0.9500
C30_1 H30A_1 0.9800
C30_1 H30B_1 0.9800
C30_1 H30C_1 0.9800
C31_1 H31A_1 0.9800
C31_1 H31B_1 0.9800
C31_1 H31C_1 0.9800
C32_1 H32A_1 0.9800
C32_1 H32B_1 0.9800
C32_1 H32C_1 0.9800
Li2_1 O1S_1 1.875(8)
O1S_1 C5S_1 1.438(6)
O1S_1 C2S_1 1.445(6)
C2S_1 C3S_1 1.481(8)
C2S_1 H2S1_1 0.9900
C2S_1 H2S2_1 0.9900
C3S_1 C4S_1 1.473(10)
C3S_1 H3S1_1 0.9900
C3S_1 H3S2_1 0.9900
C4S_1 C5S_1 1.469(8)
C4S_1 H4S1_1 0.9900
C4S_1 H4S2_1 0.9900
C5S_1 H5S1_1 0.9900
C5S_1 H5S2_1 0.9900
Si1_2 C2_2 1.784(5)
Si1_2 C5_2 1.796(5)
Si1_2 C6_2 1.879(5)
Si1_2 Li1_2 2.517(8)
Si2_2 C2_2 1.849(5)
Si2_2 C17_2 1.858(5)
Si2_2 C16_2 1.872(5)
Si2_2 C15_2 1.876(5)
Si3_2 C5_2 1.850(5)
Si3_2 C30_2 1.864(6)
Si3_2 C31_2 1.865(6)
Si3_2 C32_2 1.881(5)
C2_2 C3_2 1.455(6)
C2_2 Li1_2 2.322(9)
C3_2 C4_2 1.417(6)
C3_2 C18_2 1.488(6)
C3_2 Li1_2 2.164(9)
C4_2 C5_2 1.451(6)
C4_2 C24_2 1.491(6)
C4_2 Li1_2 2.154(9)
C5_2 Li1_2 2.262(9)
C6_2 C7_2 1.406(6)
C6_2 C11_2 1.408(6)
C7_2 C8_2 1.404(6)
C7_2 C12_2 1.502(6)
C8_2 C9_2 1.382(6)
C8_2 H8_2 0.9500
C9_2 C10_2 1.394(6)
C9_2 C13_2 1.514(6)
C10_2 C11_2 1.383(6)
C10_2 H10_2 0.9500
C11_2 C14_2 1.507(6)
C12_2 H12A_2 0.9800
C12_2 H12B_2 0.9800
C12_2 H12C_2 0.9800
C13_2 H13A_2 0.9800
C13_2 H13B_2 0.9800
C13_2 H13C_2 0.9800
C14_2 H14A_2 0.9800
C14_2 H14B_2 0.9800
C14_2 H14C_2 0.9800
C15_2 H15A_2 0.9800
C15_2 H15B_2 0.9800
C15_2 H15C_2 0.9800
C16_2 H16A_2 0.9800
C16_2 H16B_2 0.9800
C16_2 H16C_2 0.9800
C17_2 H17A_2 0.9800
C17_2 H17B_2 0.9800
C17_2 H17C_2 0.9800
C18_2 C23_2 1.384(6)
C18_2 C19_2 1.398(6)
C19_2 C20_2 1.382(6)
C19_2 H19_2 0.9500
C20_2 C21_2 1.372(6)
C20_2 H20_2 0.9500
C21_2 C22_2 1.381(6)
C21_2 H21_2 0.9500
C22_2 C23_2 1.385(6)
C22_2 H22_2 0.9500
C23_2 H23_2 0.9500
C24_2 C29_2 1.388(6)
C24_2 C25_2 1.400(6)
C25_2 C26_2 1.372(6)
C25_2 H25_2 0.9500
C26_2 C27_2 1.370(7)
C26_2 H26_2 0.9500
C27_2 C28_2 1.386(7)
C27_2 H27_2 0.9500
C28_2 C29_2 1.390(7)
C28_2 H28_2 0.9500
C29_2 H29_2 0.9500
C30_2 H30A_2 0.9800
C30_2 H30B_2 0.9800
C30_2 H30C_2 0.9800
C31_2 H31A_2 0.9800
C31_2 H31B_2 0.9800
C31_2 H31C_2 0.9800
C32_2 H32A_2 0.9800
C32_2 H32B_2 0.9800
C32_2 H32C_2 0.9800
Li1_2 O1S_2 1.865(8)
O1S_2 C2S_2 1.417(7)
O1S_2 C5S_2 1.503(6)
C2S_2 C3S_2 1.526(8)
C2S_2 H2S1_2 0.9900
C2S_2 H2S2_2 0.9900
C3S_2 C4S_2 1.506(9)
C3S_2 H3S1_2 0.9900
C3S_2 H3S2_2 0.9900
C4S_2 C5S_2 1.493(8)
C4S_2 H4S1_2 0.9900
C4S_2 H4S2_2 0.9900
C5S_2 H5S1_2 0.9900
C5S_2 H5S2_2 0.9900

loop_
_geom_torsion_atom_site_label_1
_geom_torsion_atom_site_label_2
_geom_torsion_atom_site_label_3
_geom_torsion_atom_site_label_4
_geom_torsion
C5_1 Si1_1 C2_1 C3_1 -7.3(3)
C6_1 Si1_1 C2_1 C3_1 -173.8(3)
Li2_1 Si1_1 C2_1 C3_1 -59.8(3)
C5_1 Si1_1 C2_1 Si2_1 -171.0(3)
C6_1 Si1_1 C2_1 Si2_1 22.6(4)
Li2_1 Si1_1 C2_1 Si2_1 136.5(4)
C5_1 Si1_1 C2_1 Li2_1 52.5(3)
C6_1 Si1_1 C2_1 Li2_1 -113.9(3)
C17_1 Si2_1 C2_1 C3_1 -37.2(4)
C16_1 Si2_1 C2_1 C3_1 -154.6(4)
C15_1 Si2_1 C2_1 C3_1 86.4(4)
C17_1 Si2_1 C2_1 Si1_1 122.9(3)
C16_1 Si2_1 C2_1 Si1_1 5.5(4)
C15_1 Si2_1 C2_1 Si1_1 -113.6(3)
C17_1 Si2_1 C2_1 Li2_1 -129.7(4)
C16_1 Si2_1 C2_1 Li2_1 112.9(4)
C15_1 Si2_1 C2_1 Li2_1 -6.2(5)
Si1_1 C2_1 C3_1 C4_1 4.2(5)
Si2_1 C2_1 C3_1 C4_1 167.7(3)
Li2_1 C2_1 C3_1 C4_1 -61.9(4)
Si1_1 C2_1 C3_1 C18_1 -172.8(3)
Si2_1 C2_1 C3_1 C18_1 -9.3(6)
Li2_1 C2_1 C3_1 C18_1 121.1(5)
Si1_1 C2_1 C3_1 Li2_1 66.1(3)
Si2_1 C2_1 C3_1 Li2_1 -130.4(4)
C2_1 C3_1 C4_1 C5_1 2.2(6)
C18_1 C3_1 C4_1 C5_1 179.2(4)
Li2_1 C3_1 C4_1 C5_1 -62.2(4)
C2_1 C3_1 C4_1 C24_1 -177.1(4)
C18_1 C3_1 C4_1 C24_1 -0.1(6)
Li2_1 C3_1 C4_1 C24_1 118.5(5)
C2_1 C3_1 C4_1 Li2_1 64.4(4)
C18_1 C3_1 C4_1 Li2_1 -118.6(5)
C3_1 C4_1 C5_1 Si1_1 -7.4(4)
C24_1 C4_1 C5_1 Si1_1 172.0(3)
Li2_1 C4_1 C5_1 Si1_1 -66.7(3)
C3_1 C4_1 C5_1 Si3_1 169.9(3)
C24_1 C4_1 C5_1 Si3_1 -10.8(6)
Li2_1 C4_1 C5_1 Si3_1 110.6(4)
C3_1 C4_1 C5_1 Li2_1 59.3(4)
C24_1 C4_1 C5_1 Li2_1 -121.4(4)
C2_1 Si1_1 C5_1 C4_1 8.4(3)
C6_1 Si1_1 C5_1 C4_1 175.5(3)
Li2_1 Si1_1 C5_1 C4_1 61.0(3)
C2_1 Si1_1 C5_1 Si3_1 -168.8(3)
C6_1 Si1_1 C5_1 Si3_1 -1.7(4)
Li2_1 Si1_1 C5_1 Si3_1 -116.2(4)
C2_1 Si1_1 C5_1 Li2_1 -52.5(3)
C6_1 Si1_1 C5_1 Li2_1 114.5(3)
C30_1 Si3_1 C5_1 C4_1 -37.0(5)
C32_1 Si3_1 C5_1 C4_1 -154.6(4)
C31_1 Si3_1 C5_1 C4_1 86.4(4)
C30_1 Si3_1 C5_1 Si1_1 139.6(3)
C32_1 Si3_1 C5_1 Si1_1 21.9(4)
C31_1 Si3_1 C5_1 Si1_1 -97.0(3)
C30_1 Si3_1 C5_1 Li2_1 45.4(4)
C32_1 Si3_1 C5_1 Li2_1 -72.3(4)
C31_1 Si3_1 C5_1 Li2_1 168.8(3)
C5_1 Si1_1 C6_1 C7_1 -110.7(4)
C2_1 Si1_1 C6_1 C7_1 51.9(5)
Li2_1 Si1_1 C6_1 C7_1 -30.4(5)
C5_1 Si1_1 C6_1 C11_1 65.7(4)
C2_1 Si1_1 C6_1 C11_1 -131.6(3)
Li2_1 Si1_1 C6_1 C11_1 146.1(4)
C11_1 C6_1 C7_1 C8_1 -0.9(6)
Si1_1 C6_1 C7_1 C8_1 175.6(3)
C11_1 C6_1 C7_1 C12_1 -178.2(4)
Si1_1 C6_1 C7_1 C12_1 -1.7(6)
C6_1 C7_1 C8_1 C9_1 -2.5(7)
C12_1 C7_1 C8_1 C9_1 174.9(4)
C7_1 C8_1 C9_1 C10_1 4.0(7)
C7_1 C8_1 C9_1 C13_1 -175.3(5)
C8_1 C9_1 C10_1 C11_1 -2.1(7)
C13_1 C9_1 C10_1 C11_1 177.2(5)
C9_1 C10_1 C11_1 C6_1 -1.2(6)
C9_1 C10_1 C11_1 C14_1 179.7(4)
C7_1 C6_1 C11_1 C10_1 2.7(6)
Si1_1 C6_1 C11_1 C10_1 -173.9(3)
C7_1 C6_1 C11_1 C14_1 -178.3(4)
Si1_1 C6_1 C11_1 C14_1 5.1(5)
C4_1 C3_1 C18_1 C19_1 115.6(5)
C2_1 C3_1 C18_1 C19_1 -67.6(6)
Li2_1 C3_1 C18_1 C19_1 26.7(6)
C4_1 C3_1 C18_1 C23_1 -66.0(6)
C2_1 C3_1 C18_1 C23_1 110.8(5)
Li2_1 C3_1 C18_1 C23_1 -154.8(4)
C23_1 C18_1 C19_1 C20_1 0.0(7)
C3_1 C18_1 C19_1 C20_1 178.5(4)
C18_1 C19_1 C20_1 C21_1 -0.5(7)
C19_1 C20_1 C21_1 C22_1 0.3(7)
C20_1 C21_1 C22_1 C23_1 0.3(7)
C21_1 C22_1 C23_1 C18_1 -0.8(7)
C19_1 C18_1 C23_1 C22_1 0.6(6)
C3_1 C18_1 C23_1 C22_1 -177.9(4)
C3_1 C4_1 C24_1 C25_1 -62.2(6)
C5_1 C4_1 C24_1 C25_1 118.5(5)
Li2_1 C4_1 C24_1 C25_1 25.6(7)
C3_1 C4_1 C24_1 C29_1 122.4(5)
C5_1 C4_1 C24_1 C29_1 -56.9(6)
Li2_1 C4_1 C24_1 C29_1 -149.8(4)
C29_1 C24_1 C25_1 C26_1 3.1(7)
C4_1 C24_1 C25_1 C26_1 -172.4(4)
C24_1 C25_1 C26_1 C27_1 -1.3(7)
C25_1 C26_1 C27_1 C28_1 -0.8(8)
C26_1 C27_1 C28_1 C29_1 0.9(8)
C27_1 C28_1 C29_1 C24_1 1.0(7)
C25_1 C24_1 C29_1 C28_1 -2.9(7)
C4_1 C24_1 C29_1 C28_1 172.8(4)
C3_1 Li2_1 O1S_1 C5S_1 -145.4(7)
C4_1 Li2_1 O1S_1 C5S_1 149.5(8)
C5_1 Li2_1 O1S_1 C5S_1 77.4(10)
C2_1 Li2_1 O1S_1 C5S_1 -85.0(8)
Si1_1 Li2_1 O1S_1 C5S_1 -9.6(11)
C3_1 Li2_1 O1S_1 C2S_1 18.0(10)
C4_1 Li2_1 O1S_1 C2S_1 -47.2(10)
C5_1 Li2_1 O1S_1 C2S_1 -119.2(8)
C2_1 Li2_1 O1S_1 C2S_1 78.3(8)
Si1_1 Li2_1 O1S_1 C2S_1 153.8(7)
C5S_1 O1S_1 C2S_1 C3S_1 -17.3(7)
Li2_1 O1S_1 C2S_1 C3S_1 176.9(6)
O1S_1 C2S_1 C3S_1 C4S_1 5.7(8)
C2S_1 C3S_1 C4S_1 C5S_1 7.6(10)
C2S_1 O1S_1 C5S_1 C4S_1 22.2(7)
Li2_1 O1S_1 C5S_1 C4S_1 -172.2(6)
C3S_1 C4S_1 C5S_1 O1S_1 -18.1(9)
C5_2 Si1_2 C2_2 C3_2 -8.0(3)
C6_2 Si1_2 C2_2 C3_2 -169.1(3)
Li1_2 Si1_2 C2_2 C3_2 -58.7(3)
C5_2 Si1_2 C2_2 Si2_2 -173.3(3)
C6_2 Si1_2 C2_2 Si2_2 25.6(4)
Li1_2 Si1_2 C2_2 Si2_2 135.9(4)
C5_2 Si1_2 C2_2 Li1_2 50.8(3)
C6_2 Si1_2 C2_2 Li1_2 -110.3(3)
C17_2 Si2_2 C2_2 C3_2 -35.7(5)
C16_2 Si2_2 C2_2 C3_2 -154.3(4)
C15_2 Si2_2 C2_2 C3_2 86.9(4)
C17_2 Si2_2 C2_2 Si1_2 126.6(3)
C16_2 Si2_2 C2_2 Si1_2 8.0(4)
C15_2 Si2_2 C2_2 Si1_2 -110.7(4)
C17_2 Si2_2 C2_2 Li1_2 -125.6(4)
C16_2 Si2_2 C2_2 Li1_2 115.8(4)
C15_2 Si2_2 C2_2 Li1_2 -2.9(5)
Si1_2 C2_2 C3_2 C4_2 4.9(4)
Si2_2 C2_2 C3_2 C4_2 170.6(3)
Li1_2 C2_2 C3_2 C4_2 -60.1(4)
Si1_2 C2_2 C3_2 C18_2 -173.0(3)
Si2_2 C2_2 C3_2 C18_2 -7.2(6)
Li1_2 C2_2 C3_2 C18_2 122.1(5)
Si1_2 C2_2 C3_2 Li1_2 65.0(3)
Si2_2 C2_2 C3_2 Li1_2 -129.3(4)
C2_2 C3_2 C4_2 C5_2 1.8(6)
C18_2 C3_2 C4_2 C5_2 179.6(4)
Li1_2 C3_2 C4_2 C5_2 -61.9(4)
C2_2 C3_2 C4_2 C24_2 -177.3(4)
C18_2 C3_2 C4_2 C24_2 0.5(6)
Li1_2 C3_2 C4_2 C24_2 119.0(4)
C2_2 C3_2 C4_2 Li1_2 63.7(4)
C18_2 C3_2 C4_2 Li1_2 -118.5(5)
C3_2 C4_2 C5_2 Si1_2 -7.4(4)
C24_2 C4_2 C5_2 Si1_2 171.7(3)
Li1_2 C4_2 C5_2 Si1_2 -67.3(3)
C3_2 C4_2 C5_2 Si3_2 175.6(3)
C24_2 C4_2 C5_2 Si3_2 -5.3(6)
Li1_2 C4_2 C5_2 Si3_2 115.7(4)
C3_2 C4_2 C5_2 Li1_2 59.9(4)
C24_2 C4_2 C5_2 Li1_2 -121.0(5)
C2_2 Si1_2 C5_2 C4_2 8.9(3)
C6_2 Si1_2 C5_2 C4_2 169.7(3)
Li1_2 Si1_2 C5_2 C4_2 61.1(3)
C2_2 Si1_2 C5_2 Si3_2 -174.0(3)
C6_2 Si1_2 C5_2 Si3_2 -13.2(4)
Li1_2 Si1_2 C5_2 Si3_2 -121.9(4)
C2_2 Si1_2 C5_2 Li1_2 -52.2(3)
C6_2 Si1_2 C5_2 Li1_2 108.6(3)
C30_2 Si3_2 C5_2 C4_2 -33.5(5)
C31_2 Si3_2 C5_2 C4_2 91.5(4)
C32_2 Si3_2 C5_2 C4_2 -152.8(4)
C30_2 Si3_2 C5_2 Si1_2 150.2(3)
C31_2 Si3_2 C5_2 Si1_2 -84.8(3)
C32_2 Si3_2 C5_2 Si1_2 30.9(4)
C30_2 Si3_2 C5_2 Li1_2 52.8(4)
C31_2 Si3_2 C5_2 Li1_2 177.8(4)
C32_2 Si3_2 C5_2 Li1_2 -66.5(4)
C2_2 Si1_2 C6_2 C7_2 76.7(4)
C5_2 Si1_2 C6_2 C7_2 -78.6(4)
Li1_2 Si1_2 C6_2 C7_2 -2.1(5)
C2_2 Si1_2 C6_2 C11_2 -103.6(4)
C5_2 Si1_2 C6_2 C11_2 101.1(4)
Li1_2 Si1_2 C6_2 C11_2 177.5(4)
C11_2 C6_2 C7_2 C8_2 -0.2(6)
Si1_2 C6_2 C7_2 C8_2 179.5(3)
C11_2 C6_2 C7_2 C12_2 178.9(4)
Si1_2 C6_2 C7_2 C12_2 -1.5(6)
C6_2 C7_2 C8_2 C9_2 0.0(7)
C12_2 C7_2 C8_2 C9_2 -179.1(4)
C7_2 C8_2 C9_2 C10_2 0.0(7)
C7_2 C8_2 C9_2 C13_2 177.7(4)
C8_2 C9_2 C10_2 C11_2 0.3(7)
C13_2 C9_2 C10_2 C11_2 -177.4(4)
C9_2 C10_2 C11_2 C6_2 -0.5(7)
C9_2 C10_2 C11_2 C14_2 178.6(4)
C7_2 C6_2 C11_2 C10_2 0.4(6)
Si1_2 C6_2 C11_2 C10_2 -179.2(3)
C7_2 C6_2 C11_2 C14_2 -178.7(4)
Si1_2 C6_2 C11_2 C14_2 1.7(6)
C4_2 C3_2 C18_2 C23_2 -68.3(6)
C2_2 C3_2 C18_2 C23_2 109.4(5)
Li1_2 C3_2 C18_2 C23_2 -155.5(4)
C4_2 C3_2 C18_2 C19_2 112.7(5)
C2_2 C3_2 C18_2 C19_2 -69.6(6)
Li1_2 C3_2 C18_2 C19_2 25.5(6)
C23_2 C18_2 C19_2 C20_2 1.1(7)
C3_2 C18_2 C19_2 C20_2 -179.8(4)
C18_2 C19_2 C20_2 C21_2 -0.7(7)
C19_2 C20_2 C21_2 C22_2 0.2(8)
C20_2 C21_2 C22_2 C23_2 0.0(8)
C19_2 C18_2 C23_2 C22_2 -0.9(7)
C3_2 C18_2 C23_2 C22_2 -180.0(4)
C21_2 C22_2 C23_2 C18_2 0.4(7)
C3_2 C4_2 C24_2 C29_2 122.6(5)
C5_2 C4_2 C24_2 C29_2 -56.5(6)
Li1_2 C4_2 C24_2 C29_2 -149.8(4)
C3_2 C4_2 C24_2 C25_2 -56.8(6)
C5_2 C4_2 C24_2 C25_2 124.1(5)
Li1_2 C4_2 C24_2 C25_2 30.8(6)
C29_2 C24_2 C25_2 C26_2 0.9(7)
C4_2 C24_2 C25_2 C26_2 -179.6(4)
C24_2 C25_2 C26_2 C27_2 0.6(7)
C25_2 C26_2 C27_2 C28_2 -1.1(8)
C26_2 C27_2 C28_2 C29_2 0.2(8)
C25_2 C24_2 C29_2 C28_2 -1.9(7)
C4_2 C24_2 C29_2 C28_2 178.7(4)
C27_2 C28_2 C29_2 C24_2 1.4(7)
C4_2 Li1_2 O1S_2 C2S_2 70.8(9)
C3_2 Li1_2 O1S_2 C2S_2 139.6(8)
C5_2 Li1_2 O1S_2 C2S_2 9.1(9)
C2_2 Li1_2 O1S_2 C2S_2 -147.2(8)
Si1_2 Li1_2 O1S_2 C2S_2 -64.5(9)
C4_2 Li1_2 O1S_2 C5S_2 -133.2(7)
C3_2 Li1_2 O1S_2 C5S_2 -64.4(10)
C5_2 Li1_2 O1S_2 C5S_2 165.1(6)
C2_2 Li1_2 O1S_2 C5S_2 8.8(11)
Si1_2 Li1_2 O1S_2 C5S_2 91.4(8)
C5S_2 O1S_2 C2S_2 C3S_2 -12.4(6)
Li1_2 O1S_2 C2S_2 C3S_2 145.8(5)
O1S_2 C2S_2 C3S_2 C4S_2 33.0(6)
C2S_2 C3S_2 C4S_2 C5S_2 -41.2(6)
C3S_2 C4S_2 C5S_2 O1S_2 33.4(6)
C2S_2 O1S_2 C5S_2 C4S_2 -13.2(6)
Li1_2 O1S_2 C5S_2 C4S_2 -172.2(5)
